data_7135629
loop_
_publ_author_name
'Spahr, Dominik'
'Sebastian, Sean S.'
'Br&#xfc;ning, Lukas'
'Jurzick, Pascal L.'
'Sharapova, Ninel'
'Bayarjargal, Lkhamsuren'
'Bykova, Elena'
'Bykov, Maxim'
'Milman, Victor'
'Winkler, Bj&#xf6;rn'

_publ_section_title
;
 High-pressure crystal structure and phase transitions in
 B<sub>2</sub>O<sub>3</sub>.
;
_journal_issue 25
_journal_name_full 'Chemical communications (Cambridge, England)'
_journal_page_first 6721
_journal_page_last 6725
_journal_paper_doi 10.1039/d6cc00368k
_journal_volume 62
_journal_year 2026
_chemical_formula_moiety 'B2 O3'
_chemical_formula_sum 'B2 O3'
_chemical_formula_weight 69.62
_chemical_name_systematic 'boron trioxide'
_space_group_crystal_system orthorhombic
_space_group_IT_number 19
_space_group_name_Hall 'P 2ac 2ab'
_space_group_name_H-M_alt 'P 21 21 21'
_atom_sites_solution_primary dual
_audit_creation_date 2025-12-29
_audit_creation_method
;
Olex2 1.5
(compiled 2024.02.16 svn.r378c4104 for OlexSys, GUI svn.r6928)
;
_audit_update_record
;
2026-01-16 deposited with the CCDC.	2026-02-26 downloaded from the CCDC.
;
_cell_angle_alpha 90
_cell_angle_beta 90
_cell_angle_gamma 90
_cell_formula_units_Z 4
_cell_length_a 4.1372(4)
_cell_length_b 7.3511(14)
_cell_length_c 3.9417(6)
_cell_measurement_reflns_used 195
_cell_measurement_temperature 293(2)
_cell_measurement_theta_max 15.4140
_cell_measurement_theta_min 2.3390
_cell_volume 119.88(3)
_computing_cell_refinement 'CrysAlisPro 1.171.43.67a (Rigaku OD, 2023)'
_computing_data_collection 'CrysAlisPro 1.171.43.67a (Rigaku OD, 2023) (IMPORT)'
_computing_data_reduction 'CrysAlisPro 1.171.43.67a (Rigaku OD, 2023)'
_computing_molecular_graphics 'Olex2 1.5 (Dolomanov et al., 2009)'
_computing_publication_material 'Olex2 1.5 (Dolomanov et al., 2009)'
_computing_structure_refinement 'SHELXL 2016/6 (Sheldrick, 2015)'
_computing_structure_solution 'SHELXT 2014/5 (Sheldrick, 2014)'
_diffrn_ambient_pressure 50000000
_diffrn_ambient_temperature 293(2)
_diffrn_detector 'Hybrid Photon Counting'
_diffrn_detector_area_resol_mean 13
_diffrn_detector_type 'Eiger2 X 4M CdTe'
_diffrn_measured_fraction_theta_full 0.699
_diffrn_measured_fraction_theta_max 0.441
_diffrn_measurement_details
;
List of Runs (angles in degrees, time in seconds):

  # Type    Start    End  Width  t~exp~   \w     \q     \k     \f   Frames
#--------------------------------------------------------------------------
  1  \w    -33.00  33.50   0.50    1.00    --    0.00   0.00   0.00  133
;
_diffrn_measurement_device 'abstract diffractometer'
_diffrn_measurement_device_type 'esperanto-CrysAlisPro-abstract goniometer imported esperanto images'
_diffrn_measurement_method '\w scans'
_diffrn_orient_matrix_type 'CrysAlisPro convention (1999,Acta A55,543-557)'
_diffrn_orient_matrix_UB_11 -0.0229040000
_diffrn_orient_matrix_UB_12 -0.0284899000
_diffrn_orient_matrix_UB_13 -0.0435405000
_diffrn_orient_matrix_UB_21 0.0447718000
_diffrn_orient_matrix_UB_22 -0.0244462000
_diffrn_orient_matrix_UB_23 0.0297378000
_diffrn_orient_matrix_UB_31 -0.0466839000
_diffrn_orient_matrix_UB_32 -0.0098282000
_diffrn_orient_matrix_UB_33 0.0493221000
_diffrn_radiation_monochromator synchrotron
_diffrn_radiation_probe x-ray
_diffrn_radiation_type synchrotron
_diffrn_radiation_wavelength 0.28457
_diffrn_reflns_av_R_equivalents 0.0075
_diffrn_reflns_av_unetI/netI 0.0140
_diffrn_reflns_Laue_measured_fraction_full 0.699
_diffrn_reflns_Laue_measured_fraction_max 0.441
_diffrn_reflns_limit_h_max 7
_diffrn_reflns_limit_h_min -7
_diffrn_reflns_limit_k_max 9
_diffrn_reflns_limit_k_min -10
_diffrn_reflns_limit_l_max 6
_diffrn_reflns_limit_l_min -6
_diffrn_reflns_number 445
_diffrn_reflns_point_group_measured_fraction_full 0.679
_diffrn_reflns_point_group_measured_fraction_max 0.381
_diffrn_reflns_theta_full 9.831
_diffrn_reflns_theta_max 15.478
_diffrn_reflns_theta_min 2.262
_diffrn_source synchrotron
_diffrn_source_type 'ESRF, Beamline ID11'
_exptl_absorpt_coefficient_mu 0.085
_exptl_absorpt_correction_T_max 1.00000
_exptl_absorpt_correction_T_min 0.49899
_exptl_absorpt_correction_type multi-scan
_exptl_absorpt_process_details
;
CrysAlisPro 1.171.43.67a (Rigaku Oxford Diffraction, 2023)
Empirical absorption correction using spherical harmonics,
implemented in SCALE3 ABSPACK scaling algorithm.
;
_exptl_crystal_colour colourless
_exptl_crystal_colour_primary colourless
_exptl_crystal_density_diffrn 3.857
_exptl_crystal_description irregular
_exptl_crystal_F_000 136
_exptl_crystal_preparation 'high-pressure high-temperature synthesis'
_exptl_crystal_size_max 0.001
_exptl_crystal_size_mid 0.001
_exptl_crystal_size_min 0.001
_refine_diff_density_max 0.497
_refine_diff_density_min -0.445
_refine_diff_density_rms 0.135
_refine_ls_abs_structure_details
;
 Flack x determined using 80 quotients [(I+)-(I-)]/[(I+)+(I-)]
 (Parsons, Flack and Wagner, Acta Cryst. B69 (2013) 249-259).
;
_refine_ls_abs_structure_Flack -1.1(10)
_refine_ls_extinction_method none
_refine_ls_goodness_of_fit_ref 1.133
_refine_ls_hydrogen_treatment undef
_refine_ls_matrix_type full
_refine_ls_number_parameters 46
_refine_ls_number_reflns 317
_refine_ls_number_restraints 0
_refine_ls_restrained_S_all 1.133
_refine_ls_R_factor_all 0.0418
_refine_ls_R_factor_gt 0.0370
_refine_ls_shift/su_max 0.000
_refine_ls_shift/su_mean 0.000
_refine_ls_structure_factor_coef Fsqd
_refine_ls_weighting_details 'w=1/[\s^2^(Fo^2^)+(0.0617P)^2^] where P=(Fo^2^+2Fc^2^)/3'
_refine_ls_weighting_scheme calc
_refine_ls_wR_factor_gt 0.0871
_refine_ls_wR_factor_ref 0.0903
_reflns_Friedel_coverage 0.403
_reflns_Friedel_fraction_full 0.638
_reflns_Friedel_fraction_max 0.284
_reflns_number_gt 286
_reflns_number_total 317
_reflns_threshold_expression 'I > 2\s(I)'
_cod_data_source_file d6cc00368k2.cif
_cod_data_source_block b2o3-p212121-01
_cod_depositor_comments 'Adding full bibliography for 7135629.cif.'
_cod_database_code 7135629
_shelx_shelxl_version_number 2016/6
_chemical_oxdiff_formula 'B2 O3'
_shelx_space_group_comment
;
The symmetry employed for this shelxl refinement is uniquely defined
by the following loop, which should always be used as a source of
symmetry information in preference to the above space-group names.
They are only intended as comments.
;
_diffrn_orient_matrix_axis[1] matrixX
_diffrn_orient_matrix_axis[2] matrixY
_diffrn_orient_matrix_axis[3] matrixZ
_olex2_refinement_description
;
;
_olex2_submission_special_instructions 'No special instructions were received'
_oxdiff_exptl_absorpt_empirical_details
;
Empirical correction (ABSPACK) includes:
- Absorption correction using spherical harmonics
- Frame scaling
- Detector area scaling
;
_oxdiff_exptl_absorpt_empirical_full_max 1.595
_oxdiff_exptl_absorpt_empirical_full_min 0.848

loop_
_space_group_symop_operation_xyz
'x, y, z'
'-x+1/2, -y, z+1/2'
'-x, y+1/2, -z+1/2'
'x+1/2, -y+1/2, -z'

loop_
_atom_site_label
_atom_site_type_symbol
_atom_site_fract_x
_atom_site_fract_y
_atom_site_fract_z
_atom_site_U_iso_or_equiv
_atom_site_adp_type
_atom_site_occupancy
_atom_site_site_symmetry_order
_atom_site_calc_flag
_atom_site_refinement_flags_posn
_atom_site_refinement_flags_adp
_atom_site_refinement_flags_occupancy
_atom_site_disorder_assembly
_atom_site_disorder_group
O3 O 0.9118(3) 0.66534(18) 0.0029(4) 0.0062(3) Uani 1 1 d . . . . .
O2 O 0.5665(3) 0.65453(19) 0.4626(4) 0.0066(3) Uani 1 1 d . . . . .
O1 O 0.4028(3) 0.5210(2) 0.9596(4) 0.0060(3) Uani 1 1 d . . . . .
B2 B 0.5771(5) 0.6721(3) 0.1199(5) 0.0068(4) Uani 1 1 d . . . . .
B1 B 0.4230(5) 0.5046(3) 0.5927(6) 0.0068(4) Uani 1 1 d . . . . .

loop_
_atom_site_aniso_label
_atom_site_aniso_U_11
_atom_site_aniso_U_22
_atom_site_aniso_U_33
_atom_site_aniso_U_23
_atom_site_aniso_U_13
_atom_site_aniso_U_12
O3 0.0052(4) 0.0057(10) 0.0075(9) 0.0006(4) 0.0005(4) -0.0009(5)
O2 0.0072(4) 0.0067(9) 0.0058(7) 0.0004(4) 0.0003(5) 0.0006(5)
O1 0.0055(4) 0.0084(9) 0.0041(6) -0.0007(4) 0.0004(5) -0.0013(5)
B2 0.0059(6) 0.0077(14) 0.0069(11) 0.0001(5) -0.0001(7) 0.0007(8)
B1 0.0058(6) 0.0054(15) 0.0091(12) -0.0001(5) 0.0006(9) 0.0008(7)

loop_
_atom_type_symbol
_atom_type_description
_atom_type_scat_dispersion_real
_atom_type_scat_dispersion_imag
_atom_type_scat_source
B B -0.0005 0.0001 'International Tables Vol C Tables 4.2.6.8 and 6.1.1.4'
O O -0.0011 0.0008 'International Tables Vol C Tables 4.2.6.8 and 6.1.1.4'

loop_
_axis.id
_axis.system
_axis.type
_axis.equipment
_axis.parity
_axis.depends_on
_axis.zero
_axis.vector[1]
_axis.vector[2]
_axis.vector[3]
source abstract . source . . . 1.00000000 0.00000000 0.00000000
omega abstract rotation goniometer -1 . 0.00000000 0.00000000 0.00000000 1.00000000
kappa abstract rotation goniometer -1 omega 0.00000000 -0.76604444 0.00000000 0.64278761
phi abstract rotation goniometer -1 kappa . 0.00000000 0.00000000 1.00000000
theta abstract rotation goniometer -1 . -0.26362000 0.00000000 0.00000000 1.00000000
matrixX abstract general general . phi . 1.00000000 0.00000000 0.00000000
matrixY abstract general general . phi . 0.00000000 1.00000000 0.00000000
matrixZ abstract general general . phi . 0.00000000 0.00000000 1.00000000
dacX abstract translation general . phi . 0.00000000 1.00000000 0.00000000
dacY abstract translation general . phi . -1.00000000 0.00000000 0.00000000
dacZ abstract translation general . phi . 0.00000000 0.00000000 1.00000000

loop_
_geom_angle_atom_site_label_1
_geom_angle_atom_site_label_2
_geom_angle_atom_site_label_3
_geom_angle
_geom_angle_site_symmetry_1
_geom_angle_site_symmetry_3
_geom_angle_publ_flag
B2 O3 B2 121.41(14) 4_565 . ?
B2 O3 B1 113.24(17) . 2_664 ?
B2 O3 B1 123.98(19) 4_565 2_664 ?
B1 O2 B2 117.98(18) . . ?
B1 O1 B2 113.38(16) 2_565 1_556 ?
B1 O1 B2 117.56(17) . 1_556 ?
B1 O1 B1 113.61(13) . 2_565 ?
O3 B2 O3 111.57(18) 4_465 . ?
O3 B2 O1 104.28(16) 4_465 1_554 ?
O3 B2 O1 107.71(16) . 1_554 ?
O2 B2 O3 109.98(17) . . ?
O2 B2 O3 113.14(17) . 4_465 ?
O2 B2 O1 109.89(19) . 1_554 ?
O2 B1 O3 113.45(17) . 2_665 ?
O2 B1 O1 111.97(19) . 2_564 ?
O2 B1 O1 109.58(18) . . ?
O1 B1 O3 103.52(17) 2_564 2_665 ?
O1 B1 O3 109.71(17) . 2_665 ?
O1 B1 O1 108.39(14) . 2_564 ?

loop_
_geom_bond_atom_site_label_1
_geom_bond_atom_site_label_2
_geom_bond_distance
_geom_bond_site_symmetry_2
_geom_bond_publ_flag
O3 B2 1.459(3) 4_565 ?
O3 B2 1.460(3) . ?
O3 B1 1.467(3) 2_664 ?
O2 B2 1.358(3) . ?
O2 B1 1.353(3) . ?
O1 B2 1.468(3) 1_556 ?
O1 B1 1.458(3) 2_565 ?
O1 B1 1.453(3) . ?

loop_
_geom_torsion_atom_site_label_1
_geom_torsion_atom_site_label_2
_geom_torsion_atom_site_label_3
_geom_torsion_atom_site_label_4
_geom_torsion
_geom_torsion_site_symmetry_1
_geom_torsion_site_symmetry_2
_geom_torsion_site_symmetry_3
_geom_torsion_site_symmetry_4
_geom_torsion_publ_flag
B2 O3 B2 O3 18.58(15) 4_565 . . 4_465 ?
B2 O3 B2 O2 -107.8(2) 4_565 . . . ?
B2 O3 B2 O1 132.45(19) 4_565 . . 1_554 ?
B2 O2 B1 O3 63.6(2) . . . 2_665 ?
B2 O2 B1 O1 -173.45(16) . . . . ?
B2 O2 B1 O1 -53.2(2) . . . 2_564 ?
B2 O1 B1 O3 115.82(19) 1_556 . . 2_665 ?
B2 O1 B1 O2 -9.3(2) 1_556 . . . ?
B2 O1 B1 O1 -131.79(19) 1_556 . . 2_564 ?
B1 O3 B2 O3 -174.30(16) 2_664 . . 4_465 ?
B1 O3 B2 O2 59.3(2) 2_664 . . . ?
B1 O3 B2 O1 -60.4(2) 2_664 . . 1_554 ?
B1 O2 B2 O3 119.7(2) . . . 4_465 ?
B1 O2 B2 O3 -114.8(2) . . . . ?
B1 O2 B2 O1 3.6(2) . . . 1_554 ?
B1 O1 B1 O3 -108.40(19) 2_565 . . 2_665 ?
B1 O1 B1 O2 126.4(2) 2_565 . . . ?
B1 O1 B1 O1 3.98(9) 2_565 . . 2_564 ?
